data_7203276
loop_
_publ_author_name
'Yue, Weimin'
'Nakano, Kazunori'
'Bishop, Roger'
'Craig, Donald C.'
'Harris, Kenneth D. M.'
'Scudder, Marcia L.'

_publ_section_title
;
 Alternative hydrogen bonding modes employed by a helical tubuland diol
 host molecule
;
_journal_issue 3
_journal_name_full CrystEngComm
_journal_page_first 250
_journal_paper_doi 10.1039/b600651e
_journal_volume 8
_journal_year 2006
_chemical_formula_moiety 'C15 H26 O2, C3 H8 O'
_chemical_formula_sum 'C18 H34 O3'
_chemical_formula_weight 298.5
_space_group_IT_number 14
_symmetry_cell_setting monoclinic
_symmetry_space_group_name_Hall '-P 2ybc'
_symmetry_space_group_name_H-M 'P 1 21/c 1'
_atom_type_scat_source 'International Tables for X-ray Crystallography, Vol. IV'
_audit_creation_method 'RAELSPUB and manual entry'
_cell_angle_alpha 90
_cell_angle_beta 97.99(2)
_cell_angle_gamma 90
_cell_formula_units_Z 4
_cell_length_a 6.908(4)
_cell_length_b 13.833(5)
_cell_length_c 18.981(7)
_cell_measurement_reflns_used 11
_cell_measurement_temperature 294
_cell_measurement_theta_max 11
_cell_measurement_theta_min 10
_cell_volume 1796.2(14)
_computing_cell_refinement 'CAD4 Version 5.0, 1989'
_computing_data_collection 'CAD4 Version 5.0, 1989'
_computing_data_reduction 'Local program'
_computing_molecular_graphics 'ORTEP-II, (Johnson, 1976)'
_computing_publication_material 'Local programs'
_computing_structure_refinement 'RAELS, (Rae, 1996)'
_computing_structure_solution 'SIR92 (Altomare et al,1994)'
_diffrn_measured_fraction_theta_full 1.00
_diffrn_measured_fraction_theta_max 1.00
_diffrn_measurement_device_type 'Nonius CAD-4'
_diffrn_measurement_method \w--2\q
_diffrn_radiation_type 'Mo K\a'
_diffrn_radiation_wavelength 0.71073
_diffrn_reflns_av_R_equivalents 0.025
_diffrn_reflns_limit_h_max 7
_diffrn_reflns_limit_h_min -7
_diffrn_reflns_limit_k_max 15
_diffrn_reflns_limit_k_min 0
_diffrn_reflns_limit_l_max 20
_diffrn_reflns_limit_l_min 0
_diffrn_reflns_number 2584
_diffrn_reflns_theta_full 23
_diffrn_reflns_theta_max 23
_diffrn_standards_decay_% 0
_diffrn_standards_interval_time 30min
_diffrn_standards_number 1
_exptl_absorpt_coefficient_mu 0.071
_exptl_absorpt_correction_type none
_exptl_crystal_colour colourless
_exptl_crystal_density_diffrn 1.10
_exptl_crystal_density_method 'not measured'
_exptl_crystal_description block
_exptl_crystal_F_000 664.0
_exptl_crystal_size_max 0.15
_exptl_crystal_size_mid 0.12
_exptl_crystal_size_min 0.10
_refine_diff_density_max 0.52
_refine_diff_density_min -0.58
_refine_ls_extinction_method none
_refine_ls_goodness_of_fit_ref 1.85
_refine_ls_hydrogen_treatment noref
_refine_ls_number_parameters 98
_refine_ls_number_reflns 1191
_refine_ls_R_factor_gt 0.068
_refine_ls_shift/su_max 0.001
_refine_ls_structure_factor_coef F
_refine_ls_weighting_details 'w = 1/[\s^2^(F) + 0.0004F^2^]'
_refine_ls_weighting_scheme calc
_refine_ls_wR_factor_ref 0.092
_reflns_number_gt 1191
_reflns_number_total 2497
_reflns_threshold_expression I>2\s(I)
_cod_data_source_file b600651e.txt
_cod_data_source_block drb279
_cod_original_cell_volume 1796(1)
_cod_original_sg_symbol_H-M 'P 21/c'
_cod_database_code 7203276

loop_
_space_group_symop_id
_space_group_symop_operation_xyz
1 x,y,z
2 -x,1/2+y,1/2-z
3 -x,-y,-z
4 x,1/2-y,1/2+z

loop_
_atom_site_label
_atom_site_fract_x
_atom_site_fract_y
_atom_site_fract_z
_atom_site_U_iso_or_equiv
_atom_site_adp_type
_atom_site_type_symbol
_atom_site_occupancy
O1 0.7653(6) 0.2252(3) 0.2028(3) 0.052(2) Uani O 1.0
O2 0.9123(6) 0.6010(3) 0.3158(2) 0.0470(9) Uani O 1.0
C1 0.8870(10) 0.3450(5) 0.3798(4) 0.048(1) Uani C 1.0
C2 0.9179(9) 0.2919(5) 0.3123(4) 0.044(1) Uani C 1.0
C3 0.7229(9) 0.2752(5) 0.2655(4) 0.043(1) Uani C 1.0
C4 0.6102(9) 0.3718(5) 0.2458(4) 0.0419(9) Uani C 1.0
C5 0.6261(9) 0.4425(5) 0.3094(4) 0.042(1) Uani C 1.0
C6 0.8208(9) 0.4481(5) 0.3595(4) 0.042(1) Uani C 1.0
C7 0.9888(9) 0.5040(5) 0.3337(4) 0.0415(9) Uani C 1.0
C8 1.0673(9) 0.4570(5) 0.2712(4) 0.044(1) Uani C 1.0
C9 1.0792(9) 0.3444(5) 0.2787(4) 0.047(1) Uani C 1.0
C10 0.5939(10) 0.2087(5) 0.3036(4) 0.052(1) Uani C 1.0
C11 1.1554(9) 0.5178(5) 0.3961(4) 0.054(2) Uani C 1.0
C12 0.6364(10) 0.4175(5) 0.1744(4) 0.052(1) Uani C 1.0
C13 0.8265(16) 0.4385(10) 0.1485(6) 0.059(2) Uani C 0.51
C13' 0.7686(15) 0.5029(8) 0.1739(8) 0.056(1) Uani C 0.49
C14 0.9821(10) 0.4912(5) 0.1963(4) 0.053(1) Uani C 1.0
C15 0.7896(31) 0.4858(15) 0.0727(8) 0.090(4) Uani C 0.51
C15' 0.7480(32) 0.5402(14) 0.0957(9) 0.085(3) Uani C 0.49
O1Ip 0.3924(6) 0.1827(3) 0.1229(3) 0.060(7) Uani O 1.0
C1Ip 0.3067(8) 0.2022(5) 0.0511(4) 0.061(6) Uani C 1.0
C2Ip 0.1619(12) 0.2820(6) 0.0507(4) 0.083(9) Uani C 1.0
C3Ip 0.4644(13) 0.2217(7) 0.0069(4) 0.097(9) Uani C 1.0
H1O1 0.6350 0.2104 0.1749 0.057 Uani H 1.0
H1O2 1.0245 0.6443 0.3093 0.053 Uani H 1.0
H1C1 1.0121 0.3467 0.4133 0.058 Uani H 1.0
H2C1 0.7843 0.3114 0.4030 0.056 Uani H 1.0
HC2 0.9707 0.2266 0.3272 0.054 Uani H 1.0
HC4 0.4698 0.3518 0.2391 0.049 Uani H 1.0
H1C5 0.5231 0.4238 0.3390 0.050 Uani H 1.0
H2C5 0.5978 0.5088 0.2895 0.047 Uani H 1.0
HC6 0.7927 0.4804 0.4041 0.051 Uani H 1.0
HC8 1.1931 0.4864 0.2614 0.053 Uani H 1.0
H1C9 1.2065 0.3289 0.3084 0.057 Uani H 1.0
H2C9 1.0784 0.3173 0.2299 0.053 Uani H 1.0
H1C10 0.5617 0.2414 0.3476 0.056 Uani H 1.0
H2C10 0.4703 0.1943 0.2713 0.056 Uani H 1.0
H3C10 0.6652 0.1471 0.3170 0.060 Uani H 1.0
H1C11 1.2138 0.4535 0.4109 0.060 Uani H 1.0
H2C11 1.2583 0.5607 0.3808 0.059 Uani H 1.0
H3C11 1.1019 0.5481 0.4372 0.061 Uani H 1.0
H1C12 0.5677 0.4812 0.1736 0.058 Uani H 0.51
H2C12 0.5647 0.3739 0.1376 0.062 Uani H 0.51
H1'C12 0.5040 0.4381 0.1511 0.064 Uani H 0.49
H2'C12 0.6881 0.3660 0.1451 0.057 Uani H 0.49
HC13 0.8841 0.3737 0.1409 0.061 Uani H 0.51
HC13' 0.7204 0.5547 0.2039 0.054 Uani H 0.49
H1C14 0.9283 0.5572 0.2026 0.055 Uani H 0.51
H2C14 1.0959 0.4960 0.1691 0.066 Uani H 0.51
H1'C14 1.0420 0.5558 0.1897 0.061 Uani H 0.49
H2'C14 1.0279 0.4437 0.1624 0.062 Uani H 0.49
H1C15 0.9177 0.4995 0.0559 0.103 Uani H 0.51
H2C15 0.7120 0.4404 0.0388 0.102 Uani H 0.51
H3C15 0.7154 0.5475 0.0751 0.095 Uani H 0.51
H1C15' 0.8347 0.5977 0.0931 0.094 Uani H 0.49
H2C15' 0.7871 0.4879 0.0642 0.094 Uani H 0.49
H3C15' 0.6092 0.5590 0.0796 0.097 Uani H 0.49
H1O1Ip 0.2829 0.1534 0.1449 0.062 Uani H 1.0
HC1Ip 0.2350 0.1428 0.0320 0.075 Uani H 1.0
H1C2Ip 0.0609 0.2639 0.0814 0.112 Uani H 1.0
H2C2Ip 0.2302 0.3423 0.0696 0.100 Uani H 1.0
H3C2Ip 0.0972 0.2935 0.0009 0.097 Uani H 1.0
H1C3Ip 0.5556 0.1652 0.0097 0.131 Uani H 1.0
H2C3Ip 0.4053 0.2320 -0.0437 0.110 Uani H 1.0
H3C3Ip 0.5383 0.2809 0.0250 0.117 Uani H 1.0

loop_
_atom_site_aniso_label
_atom_site_aniso_U_11
_atom_site_aniso_U_22
_atom_site_aniso_U_33
_atom_site_aniso_U_12
_atom_site_aniso_U_13
_atom_site_aniso_U_23
_atom_site_aniso_type_symbol
O1 0.044(2) 0.040(1) 0.073(2) -0.004(1) 0.013(2) -0.014(2) O
O2 0.038(2) 0.032(1) 0.072(2) -0.002(1) 0.009(1) -0.003(1) O
C1 0.048(2) 0.041(1) 0.054(2) -0.003(1) 0.003(1) 0.007(1) C
C2 0.036(1) 0.032(1) 0.065(2) 0.002(1) 0.005(1) 0.003(1) C
C3 0.035(1) 0.032(1) 0.062(2) -0.0010(9) 0.0086(8) -0.002(1) C
C4 0.033(1) 0.035(1) 0.058(2) -0.0003(9) 0.004(1) -0.0009(9) C
C5 0.032(1) 0.034(1) 0.062(2) 0.000(1) 0.011(1) -0.003(1) C
C6 0.038(1) 0.037(1) 0.051(2) -0.0022(9) 0.009(1) -0.002(1) C
C7 0.033(1) 0.034(1) 0.058(2) -0.0012(9) 0.0066(9) -0.002(1) C
C8 0.034(1) 0.036(1) 0.064(2) -0.002(1) 0.013(1) -0.002(1) C
C9 0.032(1) 0.036(1) 0.074(3) 0.001(1) 0.011(1) -0.005(1) C
C10 0.044(2) 0.035(1) 0.079(3) -0.006(2) 0.014(2) 0.002(1) C
C11 0.043(2) 0.046(2) 0.070(2) -0.004(2) -0.003(2) -0.007(2) C
C12 0.052(2) 0.047(2) 0.055(2) -0.003(1) -0.002(1) 0.003(1) C
C13 0.069(3) 0.057(2) 0.051(2) -0.011(2) 0.012(1) 0.003(1) C
C13' 0.061(2) 0.048(2) 0.056(2) -0.006(2) 0.003(2) 0.011(2) C
C14 0.055(2) 0.047(2) 0.059(2) -0.009(2) 0.019(1) 0.003(1) C
C15 0.124(7) 0.092(5) 0.053(2) -0.025(5) 0.009(2) 0.014(2) C
C15' 0.113(6) 0.079(4) 0.061(2) -0.018(4) -0.001(3) 0.024(3) C
O1Ip 0.054(9) 0.060(6) 0.063(5) -0.011(3) 0.001(4) 0.004(4) O
C1Ip 0.063(9) 0.058(5) 0.061(4) -0.010(4) 0.002(5) 0.003(3) C
C2Ip 0.090(9) 0.075(9) 0.081(9) 0.014(6) -0.001(8) 0.011(8) C
C3Ip 0.100(9) 0.110(8) 0.086(5) -0.004(6) 0.033(6) 0.025(6) C

loop_
_geom_angle_atom_site_label_1
_geom_angle_atom_site_label_2
_geom_angle_atom_site_label_3
_geom_angle
_geom_angle_site_symmetry_1
_geom_angle_site_symmetry_2
_geom_angle_site_symmetry_3
_geom_angle_publ_flag
C2 C1 C6 108.1(6) 1_555 1_555 1_555 no
C1 C2 C3 110.4(5) 1_555 1_555 1_555 no
C1 C2 C9 108.4(6) 1_555 1_555 1_555 no
C3 C2 C9 117.5(6) 1_555 1_555 1_555 no
O1 C3 C2 106.8(5) 1_555 1_555 1_555 no
O1 C3 C4 111.3(5) 1_555 1_555 1_555 no
O1 C3 C10 107.5(5) 1_555 1_555 1_555 no
C2 C3 C4 112.3(5) 1_555 1_555 1_555 no
C2 C3 C10 109.9(6) 1_555 1_555 1_555 no
C4 C3 C10 108.9(5) 1_555 1_555 1_555 no
C3 C4 C5 111.9(6) 1_555 1_555 1_555 no
C3 C4 C12 116.7(6) 1_555 1_555 1_555 no
C5 C4 C12 115.3(6) 1_555 1_555 1_555 no
C4 C5 C6 118.4(5) 1_555 1_555 1_555 no
C1 C6 C5 108.3(5) 1_555 1_555 1_555 no
C1 C6 C7 109.7(5) 1_555 1_555 1_555 no
C5 C6 C7 117.7(5) 1_555 1_555 1_555 no
O2 C7 C6 105.8(5) 1_555 1_555 1_555 no
O2 C7 C8 111.6(5) 1_555 1_555 1_555 no
O2 C7 C11 105.7(5) 1_555 1_555 1_555 no
C6 C7 C8 113.8(5) 1_555 1_555 1_555 no
C6 C7 C11 109.5(6) 1_555 1_555 1_555 no
C8 C7 C11 110.1(5) 1_555 1_555 1_555 no
C7 C8 C9 112.1(6) 1_555 1_555 1_555 no
C7 C8 C14 117.3(6) 1_555 1_555 1_555 no
C9 C8 C14 113.5(6) 1_555 1_555 1_555 no
C2 C9 C8 118.3(6) 1_555 1_555 1_555 no
C4 C12 C13 126.1(7) 1_555 1_555 1_555 no
C4 C12 C13' 118.6(7) 1_555 1_555 1_555 no
C12 C13 C14 119.1(7) 1_555 1_555 1_555 no
C12 C13 C15 110.1(11) 1_555 1_555 1_555 no
C14 C13 C15 111.4(11) 1_555 1_555 1_555 no
C12 C13' C14 119.7(7) 1_555 1_555 1_555 no
C12 C13' C15' 107.0(11) 1_555 1_555 1_555 no
C14 C13' C15' 105.3(11) 1_555 1_555 1_555 no
C8 C14 C13 124.2(7) 1_555 1_555 1_555 no
C8 C14 C13' 122.3(7) 1_555 1_555 1_555 no
O1Ip C1Ip C2Ip 109.4(4) 1_555 1_555 1_555 no
O1Ip C1Ip C3Ip 109.4(4) 1_555 1_555 1_555 no
C2Ip C1Ip C3Ip 114.0(7) 1_555 1_555 1_555 no

loop_
_geom_bond_atom_site_label_1
_geom_bond_atom_site_label_2
_geom_bond_distance
_geom_bond_site_symmetry_1
_geom_bond_site_symmetry_2
_geom_bond_publ_flag
O1 C3 1.443(7) 1_555 1_555 no
O2 C7 1.466(8) 1_555 1_555 no
C1 C2 1.516(9) 1_555 1_555 no
C1 C6 1.531(9) 1_555 1_555 no
C2 C3 1.524(9) 1_555 1_555 no
C2 C9 1.540(9) 1_555 1_555 no
C3 C4 1.566(9) 1_555 1_555 no
C3 C10 1.531(9) 1_555 1_555 no
C4 C5 1.546(9) 1_555 1_555 no
C4 C12 1.528(9) 1_555 1_555 no
C5 C6 1.537(9) 1_555 1_555 no
C6 C7 1.530(8) 1_555 1_555 no
C7 C8 1.516(9) 1_555 1_555 no
C7 C11 1.545(9) 1_555 1_555 no
C8 C9 1.565(9) 1_555 1_555 no
C8 C14 1.537(9) 1_555 1_555 no
C12 C13 1.493(11) 1_555 1_555 no
C12 C13' 1.494(11) 1_555 1_555 no
C13 C14 1.495(11) 1_555 1_555 no
C13 C15 1.568(14) 1_555 1_555 no
C13' C14 1.486(11) 1_555 1_555 no
C13' C15' 1.560(14) 1_555 1_555 no
O1Ip C1Ip 1.434(8) 1_555 1_555 no
C1Ip C2Ip 1.489(7) 1_555 1_555 no
C1Ip C3Ip 1.489(7) 1_555 1_555 no

loop_
_geom_torsion_atom_site_label_1
_geom_torsion_atom_site_label_2
_geom_torsion_atom_site_label_3
_geom_torsion_atom_site_label_4
_geom_torsion
_geom_torsion_site_symmetry_1
_geom_torsion_site_symmetry_2
_geom_torsion_site_symmetry_3
_geom_torsion_site_symmetry_4
_geom_torsion_publ_flag
C6 C1 C2 C3 -68.8(7) 1_555 1_555 1_555 1_555 no
C6 C1 C2 C9 61.2(6) 1_555 1_555 1_555 1_555 no
C2 C1 C6 C5 61.6(7) 1_555 1_555 1_555 1_555 no
C2 C1 C6 C7 -68.2(6) 1_555 1_555 1_555 1_555 no
C1 C2 C3 O1 179.7(5) 1_555 1_555 1_555 1_555 no
C1 C2 C3 C4 57.4(7) 1_555 1_555 1_555 1_555 no
C1 C2 C3 C10 -64.0(7) 1_555 1_555 1_555 1_555 no
C9 C2 C3 O1 54.7(7) 1_555 1_555 1_555 1_555 no
C9 C2 C3 C4 -67.6(7) 1_555 1_555 1_555 1_555 no
C9 C2 C3 C10 171.0(5) 1_555 1_555 1_555 1_555 no
C1 C2 C9 C8 -47.2(8) 1_555 1_555 1_555 1_555 no
C3 C2 C9 C8 78.7(8) 1_555 1_555 1_555 1_555 no
O1 C3 C4 C5 -160.1(5) 1_555 1_555 1_555 1_555 no
O1 C3 C4 C12 -24.2(7) 1_555 1_555 1_555 1_555 no
C2 C3 C4 C5 -40.4(7) 1_555 1_555 1_555 1_555 no
C2 C3 C4 C12 95.5(7) 1_555 1_555 1_555 1_555 no
C10 C3 C4 C5 81.7(6) 1_555 1_555 1_555 1_555 no
C10 C3 C4 C12 -142.5(6) 1_555 1_555 1_555 1_555 no
C3 C4 C5 C6 37.6(8) 1_555 1_555 1_555 1_555 no
C12 C4 C5 C6 -98.9(7) 1_555 1_555 1_555 1_555 no
C3 C4 C12 C13 -51.4(10) 1_555 1_555 1_555 1_555 no
C3 C4 C12 C13' -103.1(8) 1_555 1_555 1_555 1_555 no
C5 C4 C12 C13 83.0(9) 1_555 1_555 1_555 1_555 no
C5 C4 C12 C13' 31.3(9) 1_555 1_555 1_555 1_555 no
C4 C5 C6 C1 -48.3(8) 1_555 1_555 1_555 1_555 no
C4 C5 C6 C7 76.9(8) 1_555 1_555 1_555 1_555 no
C1 C6 C7 O2 -179.9(5) 1_555 1_555 1_555 1_555 no
C1 C6 C7 C8 57.3(7) 1_555 1_555 1_555 1_555 no
C1 C6 C7 C11 -66.4(7) 1_555 1_555 1_555 1_555 no
C5 C6 C7 O2 55.7(7) 1_555 1_555 1_555 1_555 no
C5 C6 C7 C8 -67.1(7) 1_555 1_555 1_555 1_555 no
C5 C6 C7 C11 169.2(6) 1_555 1_555 1_555 1_555 no
O2 C7 C8 C9 -159.5(5) 1_555 1_555 1_555 1_555 no
O2 C7 C8 C14 -25.6(7) 1_555 1_555 1_555 1_555 no
C6 C7 C8 C9 -39.9(7) 1_555 1_555 1_555 1_555 no
C6 C7 C8 C14 94.0(7) 1_555 1_555 1_555 1_555 no
C11 C7 C8 C9 83.4(7) 1_555 1_555 1_555 1_555 no
C11 C7 C8 C14 -142.6(6) 1_555 1_555 1_555 1_555 no
C7 C8 C9 C2 36.3(8) 1_555 1_555 1_555 1_555 no
C14 C8 C9 C2 -99.5(7) 1_555 1_555 1_555 1_555 no
C7 C8 C14 C13 -99.4(9) 1_555 1_555 1_555 1_555 no
C7 C8 C14 C13' -46.3(10) 1_555 1_555 1_555 1_555 no
C9 C8 C14 C13 33.9(10) 1_555 1_555 1_555 1_555 no
C9 C8 C14 C13' 87.0(9) 1_555 1_555 1_555 1_555 no
C4 C12 C13 C14 -49.3(14) 1_555 1_555 1_555 1_555 no
C4 C12 C13 C15 -179.8(10) 1_555 1_555 1_555 1_555 no
C4 C12 C13' C14 66.8(13) 1_555 1_555 1_555 1_555 no
C4 C12 C13' C15' -173.8(10) 1_555 1_555 1_555 1_555 no
C12 C13 C14 C8 56.7(14) 1_555 1_555 1_555 1_555 no
C15 C13 C14 C8 -173.4(11) 1_555 1_555 1_555 1_555 no
C12 C13' C14 C8 -60.8(13) 1_555 1_555 1_555 1_555 no
C15' C13' C14 C8 178.9(10) 1_555 1_555 1_555 1_555 no
